data_4020668
loop_
_publ_author_name
'Teh-Chang Chou'
'Ching-Lun Hwa'
'Jin-Ju Lin'
'Kung-Ching Liao'
'Jui-Chang Tseng'

_publ_section_title
;
 Bicyclo[2.2.2]octene-Based "Crab-like" Molecules:
 Synthesis, Complexation, Luminescence Properties,
 and Solid-State Structures
;
_journal_name_full 'Journal of Organic Chemistry'
_journal_page_first 9717
_journal_page_last 9726
_journal_paper_doi 10.1021/jo051006f
_journal_volume 70
_journal_year 2005
_chemical_formula_sum 'C36 H34 Cl8 O8'
_chemical_formula_weight 878.23
_space_group_IT_number 14
_symmetry_cell_setting monoclinic
_symmetry_space_group_name_Hall '-P 2yn'
_symmetry_space_group_name_H-M 'P 1 21/n 1'
_atom_sites_solution_hydrogens geom
_atom_sites_solution_primary direct
_atom_sites_solution_secondary difmap
_audit_creation_method SHELXL-97
_cell_angle_alpha 90.00
_cell_angle_beta 97.4750(10)
_cell_angle_gamma 90.00
_cell_formula_units_Z 4
_cell_length_a 10.0829(7)
_cell_length_b 13.0345(9)
_cell_length_c 29.465(2)
_cell_measurement_reflns_used 62
_cell_measurement_temperature 298(2)
_cell_measurement_theta_max 23.569
_cell_measurement_theta_min -23.569
_cell_volume 3839.5(5)
_computing_cell_refinement 'BRUKER SMART'
_computing_data_collection 'BRUKER SMART'
_computing_data_reduction 'BRUKER SAINT'
_computing_molecular_graphics Ortep-3
_computing_publication_material 'Wingx publication routines (Farrugia, 1999)'
_computing_structure_refinement 'SHELXL-97 (Sheldrick, 1997)'
_computing_structure_solution 'SHELXS-97 (Sheldrick, 1990)'
_diffrn_ambient_temperature 298(2)
_diffrn_measured_fraction_theta_full 0.945
_diffrn_measured_fraction_theta_max 0.945
_diffrn_measurement_device_type 'Bruker Smart Apex'
_diffrn_measurement_method 'phi-omega scan'
_diffrn_radiation_monochromator graphite
_diffrn_radiation_source 'fine-focus sealed tube'
_diffrn_radiation_type MoK\a
_diffrn_radiation_wavelength 0.71073
_diffrn_reflns_av_R_equivalents 0.0317
_diffrn_reflns_av_sigmaI/netI 0.0437
_diffrn_reflns_limit_h_max 10
_diffrn_reflns_limit_h_min -13
_diffrn_reflns_limit_k_max 15
_diffrn_reflns_limit_k_min -17
_diffrn_reflns_limit_l_max 37
_diffrn_reflns_limit_l_min -34
_diffrn_reflns_number 23233
_diffrn_reflns_theta_full 28.29
_diffrn_reflns_theta_max 28.29
_diffrn_reflns_theta_min 1.71
_diffrn_standards_decay_% 0
_exptl_absorpt_coefficient_mu 0.638
_exptl_absorpt_correction_T_max 0.8672
_exptl_absorpt_correction_T_min 0.7328
_exptl_absorpt_correction_type Empirical
_exptl_absorpt_process_details SADABS
_exptl_crystal_colour colorless
_exptl_crystal_density_diffrn 1.519
_exptl_crystal_density_method 'not measured'
_exptl_crystal_description rod
_exptl_crystal_F_000 1800
_exptl_crystal_size_max 0.52
_exptl_crystal_size_mid 0.43
_exptl_crystal_size_min 0.23
_refine_diff_density_max 0.516
_refine_diff_density_min -0.392
_refine_diff_density_rms 0.067
_refine_ls_extinction_method none
_refine_ls_goodness_of_fit_ref 1.029
_refine_ls_hydrogen_treatment mixed
_refine_ls_matrix_type full
_refine_ls_number_parameters 531
_refine_ls_number_reflns 9011
_refine_ls_number_restraints 0
_refine_ls_restrained_S_all 1.029
_refine_ls_R_factor_all 0.0794
_refine_ls_R_factor_gt 0.0562
_refine_ls_shift/su_max 0.000
_refine_ls_shift/su_mean 0.000
_refine_ls_structure_factor_coef Fsqd
_refine_ls_weighting_details 'calc w=1/[\s^2^(Fo^2^)+(0.0690P)^2^+1.8305P] where P=(Fo^2^+2Fc^2^)/3'
_refine_ls_weighting_scheme calc
_refine_ls_wR_factor_gt 0.1327
_refine_ls_wR_factor_ref 0.1447
_reflns_number_gt 6655
_reflns_number_total 9011
_reflns_threshold_expression >2sigma(I)
_cod_data_source_file jo051006fsi20050810_110620.cif
_cod_data_source_block compound06
_cod_original_sg_symbol_H-M 'P 21/n'
_cod_database_code 4020668

loop_
_symmetry_equiv_pos_as_xyz
'x, y, z'
'-x+1/2, y+1/2, -z+1/2'
'-x, -y, -z'
'x-1/2, -y-1/2, z-1/2'

loop_
_atom_site_label
_atom_site_type_symbol
_atom_site_fract_x
_atom_site_fract_y
_atom_site_fract_z
_atom_site_U_iso_or_equiv
_atom_site_adp_type
_atom_site_occupancy
_atom_site_symmetry_multiplicity
_atom_site_calc_flag
_atom_site_refinement_flags
_atom_site_disorder_assembly
_atom_site_disorder_group
Cl1 Cl 0.43554(10) 0.06760(6) 0.07247(3) 0.0635(3) Uani 1 1 d . . .
Cl2 Cl 0.56618(8) 0.48141(5) 0.09533(3) 0.04766(19) Uani 1 1 d . . .
Cl3 Cl 0.39475(8) 0.48731(5) 0.39643(3) 0.0515(2) Uani 1 1 d . . .
Cl4 Cl 0.26169(7) 0.06993(6) 0.39050(3) 0.04626(19) Uani 1 1 d . . .
Cl5 Cl 0.58448(9) 0.36589(7) 0.47695(3) 0.0577(2) Uani 1 1 d . . .
Cl6 Cl 0.50727(8) 0.11089(6) 0.47261(2) 0.0488(2) Uani 1 1 d . . .
Cl7 Cl 0.81873(9) 0.35779(9) 0.06081(3) 0.0734(3) Uani 1 1 d . . .
Cl8 Cl 0.74118(12) 0.10410(8) 0.04914(3) 0.0809(3) Uani 1 1 d . . .
O1 O 0.34373(18) 0.31179(15) 0.10025(6) 0.0401(4) Uani 1 1 d . . .
O2 O 0.19297(18) 0.29253(15) 0.34703(6) 0.0407(5) Uani 1 1 d . . .
O3 O 0.20492(19) 0.31785(16) 0.42530(7) 0.0433(5) Uani 1 1 d . . .
O4 O 0.4170(2) 0.28449(15) 0.03024(6) 0.0449(5) Uani 1 1 d . . .
O5 O 0.7163(2) 0.42780(15) 0.27327(7) 0.0406(5) Uani 1 1 d . . .
O6 O 0.5646(2) 0.01771(13) 0.25448(7) 0.0347(4) Uani 1 1 d . . .
O7 O 0.3987(3) 0.4674(3) 0.22808(14) 0.1085(12) Uani 1 1 d . . .
O8 O 0.1915(3) 0.5028(3) 0.23274(15) 0.1307(16) Uani 1 1 d . . .
C1 C 0.4759(3) 0.3032(2) 0.43739(8) 0.0339(6) Uani 1 1 d . . .
C2 C 0.4070(3) 0.35236(19) 0.39398(9) 0.0318(5) Uani 1 1 d . . .
C3 C 0.4683(2) 0.31330(18) 0.35156(8) 0.0271(5) Uani 1 1 d . . .
C4 C 0.4281(2) 0.19846(18) 0.34937(8) 0.0262(5) Uani 1 1 d . . .
C5 C 0.3532(2) 0.18566(19) 0.39193(8) 0.0294(5) Uani 1 1 d . . .
C6 C 0.4452(2) 0.2052(2) 0.43595(8) 0.0322(5) Uani 1 1 d . . .
C7 C 0.2727(3) 0.2900(2) 0.38937(9) 0.0345(6) Uani 1 1 d . . .
C10 C 0.6216(3) 0.3227(2) 0.34963(8) 0.0306(5) Uani 1 1 d . . .
C11 C 0.6366(2) 0.27554(19) 0.30338(8) 0.0290(5) Uani 1 1 d . . .
C12 C 0.5975(2) 0.17339(18) 0.29988(8) 0.0271(5) Uani 1 1 d . . .
C13 C 0.5532(2) 0.13157(19) 0.34384(8) 0.0291(5) Uani 1 1 d . . .
C14 C 0.6636(3) 0.1566(2) 0.38209(9) 0.0358(6) Uani 1 1 d . . .
C15 C 0.6976(3) 0.2539(2) 0.38522(9) 0.0379(6) Uani 1 1 d . . .
C16 C 0.6815(2) 0.32675(19) 0.26707(8) 0.0285(5) Uani 1 1 d . . .
C17 C 0.6849(2) 0.27353(19) 0.22640(8) 0.0270(5) Uani 1 1 d . . .
C18 C 0.6452(2) 0.17102(18) 0.22234(8) 0.0271(5) Uani 1 1 d . . .
C19 C 0.5998(2) 0.12069(17) 0.25895(8) 0.0265(5) Uani 1 1 d . . .
C20 C 0.7213(2) 0.3179(2) 0.18172(8) 0.0297(5) Uani 1 1 d . . .
C21 C 0.5862(2) 0.30852(18) 0.14948(8) 0.0263(5) Uani 1 1 d . . .
C22 C 0.5468(3) 0.19342(18) 0.14421(8) 0.0282(5) Uani 1 1 d . . .
C23 C 0.6514(3) 0.1271(2) 0.17455(8) 0.0312(5) Uani 1 1 d . . .
C24 C 0.7893(3) 0.1499(2) 0.16250(9) 0.0382(6) Uani 1 1 d . . .
C25 C 0.8246(3) 0.2469(2) 0.16592(9) 0.0382(6) Uani 1 1 d . . .
C26 C 0.5758(2) 0.34656(19) 0.09907(8) 0.0308(5) Uani 1 1 d . . .
C27 C 0.6806(3) 0.2967(2) 0.07463(9) 0.0403(6) Uani 1 1 d . . .
C28 C 0.6502(3) 0.1980(2) 0.07026(9) 0.0438(7) Uani 1 1 d . . .
C29 C 0.5227(3) 0.1803(2) 0.09132(9) 0.0369(6) Uani 1 1 d . . .
C30 C 0.4496(3) 0.2842(2) 0.07727(8) 0.0340(6) Uani 1 1 d . . .
C35 C 0.1078(4) 0.3798(3) 0.33728(13) 0.0656(10) Uani 1 1 d . . .
H35A H 0.0523 0.3880 0.3611 0.098 Uiso 1 1 calc R . .
H35B H 0.0524 0.3697 0.3086 0.098 Uiso 1 1 calc R . .
H35C H 0.1615 0.4401 0.3356 0.098 Uiso 1 1 calc R . .
C36 C 0.0957(3) 0.2552(3) 0.43523(13) 0.0683(10) Uani 1 1 d . . .
H36A H 0.0431 0.2350 0.4071 0.102 Uiso 1 1 calc R . .
H36B H 0.0409 0.2934 0.4535 0.102 Uiso 1 1 calc R . .
H36C H 0.1298 0.1952 0.4517 0.102 Uiso 1 1 calc R . .
C37 C 0.3729(4) 0.3783(3) 0.00884(11) 0.0613(9) Uani 1 1 d . . .
H37A H 0.3166 0.4137 0.0276 0.092 Uiso 1 1 calc R . .
H37B H 0.3233 0.3643 -0.0206 0.092 Uiso 1 1 calc R . .
H37C H 0.4489 0.4203 0.0050 0.092 Uiso 1 1 calc R . .
C38 C 0.2171(3) 0.2629(3) 0.08670(13) 0.0662(10) Uani 1 1 d . . .
H38A H 0.2034 0.2550 0.0540 0.099 Uiso 1 1 calc R . .
H38B H 0.1468 0.3044 0.0961 0.099 Uiso 1 1 calc R . .
H38C H 0.2165 0.1967 0.1009 0.099 Uiso 1 1 calc R . .
C39 C 0.5249(7) 0.6135(5) 0.2109(2) 0.153(3) Uani 1 1 d . . .
H39A H 0.6001 0.5679 0.2123 0.229 Uiso 1 1 calc R . .
H39B H 0.5551 0.6806 0.2209 0.229 Uiso 1 1 calc R . .
H39C H 0.4813 0.6172 0.1800 0.229 Uiso 1 1 calc R . .
C40 C 0.4342(6) 0.5764(5) 0.2396(3) 0.151(3) Uani 1 1 d . . .
H40A H 0.3539 0.6182 0.2358 0.181 Uiso 1 1 calc R . .
H40B H 0.4741 0.5811 0.2713 0.181 Uiso 1 1 calc R . .
C41 C 0.2777(4) 0.4407(4) 0.22626(14) 0.0765(12) Uani 1 1 d . . .
C42 C 0.2554(6) 0.3318(5) 0.2169(2) 0.122(2) Uani 1 1 d . . .
H42A H 0.1771 0.3097 0.2295 0.183 Uiso 1 1 calc R . .
H42B H 0.3315 0.2934 0.2306 0.183 Uiso 1 1 calc R . .
H42C H 0.2429 0.3206 0.1844 0.183 Uiso 1 1 calc R . .
H5 H 0.781(3) 0.444(2) 0.2624(10) 0.041(9) Uiso 1 1 d . . .
H6 H 0.493(3) 0.012(3) 0.2594(12) 0.054(11) Uiso 1 1 d . . .
H3A H 0.423(2) 0.3522(19) 0.3257(9) 0.028(7) Uiso 1 1 d . . .
H4A H 0.362(3) 0.187(2) 0.3216(10) 0.036(7) Uiso 1 1 d . . .
H10A H 0.654(3) 0.392(2) 0.3520(9) 0.035(7) Uiso 1 1 d . . .
H13A H 0.525(2) 0.057(2) 0.3416(8) 0.028(6) Uiso 1 1 d . . .
H14A H 0.693(3) 0.102(2) 0.4004(10) 0.041(8) Uiso 1 1 d . . .
H15A H 0.761(3) 0.281(2) 0.4097(10) 0.044(8) Uiso 1 1 d . . .
H20A H 0.749(3) 0.389(2) 0.1861(9) 0.033(7) Uiso 1 1 d . . .
H21A H 0.520(3) 0.3484(19) 0.1623(8) 0.027(6) Uiso 1 1 d . . .
H22A H 0.460(3) 0.1823(19) 0.1547(8) 0.026(6) Uiso 1 1 d . . .
H23A H 0.629(3) 0.058(2) 0.1713(9) 0.037(7) Uiso 1 1 d . . .
H24A H 0.842(4) 0.094(3) 0.1510(12) 0.069(11) Uiso 1 1 d . . .
H25A H 0.906(3) 0.274(2) 0.1611(10) 0.043(8) Uiso 1 1 d . . .

loop_
_atom_site_aniso_label
_atom_site_aniso_U_11
_atom_site_aniso_U_22
_atom_site_aniso_U_33
_atom_site_aniso_U_23
_atom_site_aniso_U_13
_atom_site_aniso_U_12
Cl1 0.1012(7) 0.0405(4) 0.0453(4) -0.0053(3) -0.0040(4) -0.0199(4)
Cl2 0.0554(4) 0.0317(4) 0.0545(4) 0.0137(3) 0.0018(3) -0.0052(3)
Cl3 0.0647(5) 0.0304(4) 0.0613(5) -0.0061(3) 0.0150(4) 0.0084(3)
Cl4 0.0435(4) 0.0425(4) 0.0552(4) 0.0016(3) 0.0154(3) -0.0127(3)
Cl5 0.0656(5) 0.0661(5) 0.0380(4) -0.0088(3) -0.0062(4) -0.0132(4)
Cl6 0.0536(4) 0.0562(4) 0.0375(4) 0.0193(3) 0.0097(3) 0.0105(4)
Cl7 0.0520(5) 0.1021(8) 0.0729(6) 0.0255(5) 0.0341(4) -0.0076(5)
Cl8 0.1093(8) 0.0816(7) 0.0578(6) -0.0080(5) 0.0331(5) 0.0413(6)
O1 0.0305(9) 0.0510(12) 0.0377(11) 0.0037(8) 0.0007(8) -0.0047(8)
O2 0.0326(10) 0.0478(11) 0.0402(11) -0.0028(9) -0.0007(8) 0.0127(9)
O3 0.0353(10) 0.0540(12) 0.0434(11) -0.0059(9) 0.0159(8) 0.0054(9)
O4 0.0572(13) 0.0475(12) 0.0281(10) 0.0047(8) -0.0017(9) -0.0026(10)
O5 0.0487(12) 0.0328(10) 0.0434(11) -0.0056(8) 0.0181(9) -0.0165(9)
O6 0.0363(11) 0.0246(9) 0.0459(11) 0.0010(7) 0.0157(9) 0.0001(8)
O7 0.0476(16) 0.112(3) 0.163(3) -0.052(2) 0.0024(18) 0.0158(17)
O8 0.063(2) 0.162(4) 0.178(4) 0.078(3) 0.052(2) 0.043(2)
C1 0.0336(13) 0.0431(15) 0.0254(13) -0.0030(11) 0.0052(10) 0.0003(12)
C2 0.0367(14) 0.0272(12) 0.0323(13) -0.0016(10) 0.0073(10) 0.0049(10)
C3 0.0307(12) 0.0259(12) 0.0251(12) 0.0010(9) 0.0051(10) 0.0030(10)
C4 0.0259(12) 0.0269(12) 0.0260(12) 0.0007(9) 0.0042(9) 0.0018(9)
C5 0.0281(12) 0.0302(12) 0.0312(13) 0.0031(10) 0.0083(10) -0.0003(10)
C6 0.0316(13) 0.0408(15) 0.0256(12) 0.0051(10) 0.0095(10) 0.0042(11)
C7 0.0314(13) 0.0389(14) 0.0341(14) -0.0007(11) 0.0076(11) 0.0057(11)
C10 0.0321(13) 0.0309(13) 0.0295(13) -0.0028(10) 0.0072(10) -0.0058(11)
C11 0.0271(12) 0.0320(13) 0.0283(12) -0.0008(10) 0.0052(9) -0.0015(10)
C12 0.0255(11) 0.0269(12) 0.0298(13) 0.0050(9) 0.0074(9) 0.0028(9)
C13 0.0315(13) 0.0282(13) 0.0291(13) 0.0039(10) 0.0098(10) 0.0045(10)
C14 0.0307(13) 0.0475(17) 0.0304(14) 0.0077(12) 0.0082(10) 0.0130(12)
C15 0.0258(13) 0.0574(18) 0.0300(14) -0.0008(12) 0.0024(11) 0.0033(12)
C16 0.0255(12) 0.0290(12) 0.0319(13) 0.0004(10) 0.0070(10) -0.0045(10)
C17 0.0239(12) 0.0321(13) 0.0257(12) 0.0035(9) 0.0053(9) -0.0016(10)
C18 0.0266(12) 0.0285(12) 0.0265(12) 0.0013(9) 0.0042(9) 0.0038(10)
C19 0.0262(12) 0.0208(11) 0.0331(13) 0.0029(9) 0.0068(9) 0.0043(9)
C20 0.0313(13) 0.0320(13) 0.0260(12) 0.0028(10) 0.0049(10) -0.0056(10)
C21 0.0256(12) 0.0266(12) 0.0283(12) 0.0029(9) 0.0091(9) -0.0011(10)
C22 0.0311(13) 0.0274(12) 0.0267(12) 0.0022(9) 0.0061(10) -0.0024(10)
C23 0.0408(14) 0.0255(13) 0.0280(13) 0.0010(10) 0.0075(10) 0.0044(11)
C24 0.0393(15) 0.0456(16) 0.0311(14) 0.0043(12) 0.0101(11) 0.0130(13)
C25 0.0259(13) 0.0551(18) 0.0351(15) 0.0066(12) 0.0093(11) 0.0035(12)
C26 0.0322(13) 0.0288(13) 0.0318(13) 0.0063(10) 0.0058(10) -0.0034(10)
C27 0.0388(15) 0.0527(18) 0.0315(14) 0.0117(12) 0.0122(11) 0.0020(13)
C28 0.0546(18) 0.0529(18) 0.0260(13) 0.0027(12) 0.0130(12) 0.0149(14)
C29 0.0506(16) 0.0309(14) 0.0286(13) 0.0004(10) 0.0033(11) -0.0057(12)
C30 0.0381(14) 0.0354(14) 0.0281(13) 0.0043(10) 0.0030(11) -0.0034(11)
C35 0.065(2) 0.067(2) 0.062(2) 0.0020(17) -0.0049(18) 0.0347(19)
C36 0.049(2) 0.090(3) 0.072(3) -0.007(2) 0.0316(18) -0.0042(19)
C37 0.070(2) 0.068(2) 0.0409(18) 0.0198(16) -0.0096(16) -0.0011(18)
C38 0.0385(17) 0.097(3) 0.061(2) 0.003(2) 0.0002(15) -0.0220(18)
C39 0.155(6) 0.099(4) 0.173(7) -0.005(4) -0.102(6) 0.017(4)
C40 0.080(4) 0.112(5) 0.262(10) -0.085(6) 0.022(5) -0.007(4)
C41 0.056(2) 0.115(4) 0.060(2) 0.011(2) 0.0118(18) 0.009(2)
C42 0.102(4) 0.163(6) 0.109(4) -0.036(4) 0.037(3) -0.054(4)

loop_
_atom_type_symbol
_atom_type_description
_atom_type_scat_dispersion_real
_atom_type_scat_dispersion_imag
_atom_type_scat_source
C C 0.0033 0.0016 'International Tables Vol C Tables 4.2.6.8 and 6.1.1.4'
H H 0.0000 0.0000 'International Tables Vol C Tables 4.2.6.8 and 6.1.1.4'
O O 0.0106 0.0060 'International Tables Vol C Tables 4.2.6.8 and 6.1.1.4'
Cl Cl 0.1484 0.1585 'International Tables Vol C Tables 4.2.6.8 and 6.1.1.4'

loop_
_geom_angle_atom_site_label_1
_geom_angle_atom_site_label_2
_geom_angle_atom_site_label_3
_geom_angle
_geom_angle_site_symmetry_1
_geom_angle_site_symmetry_3
_geom_angle_publ_flag
C30 O1 C38 117.6(2) . . ?
C7 O2 C35 117.4(2) . . ?
C7 O3 C36 118.5(2) . . ?
C30 O4 C37 117.8(2) . . ?
C41 O7 C40 118.3(4) . . ?
C6 C1 C2 107.6(2) . . ?
C6 C1 Cl5 128.1(2) . . ?
C2 C1 Cl5 124.0(2) . . ?
C1 C2 C3 110.8(2) . . ?
C1 C2 C7 98.6(2) . . ?
C3 C2 C7 100.93(19) . . ?
C1 C2 Cl3 114.40(18) . . ?
C3 C2 Cl3 113.42(17) . . ?
C7 C2 Cl3 117.09(18) . . ?
C4 C3 C2 102.80(19) . . ?
C4 C3 C10 109.23(19) . . ?
C2 C3 C10 120.3(2) . . ?
C3 C4 C5 102.80(18) . . ?
C3 C4 C13 109.51(19) . . ?
C5 C4 C13 120.58(19) . . ?
C6 C5 C4 111.43(19) . . ?
C6 C5 C7 98.6(2) . . ?
C4 C5 C7 99.77(18) . . ?
C6 C5 Cl4 115.07(17) . . ?
C4 C5 Cl4 112.31(17) . . ?
C7 C5 Cl4 118.02(17) . . ?
C1 C6 C5 107.9(2) . . ?
C1 C6 Cl6 128.0(2) . . ?
C5 C6 Cl6 123.8(2) . . ?
O3 C7 O2 113.3(2) . . ?
O3 C7 C2 107.7(2) . . ?
O2 C7 C2 117.1(2) . . ?
O3 C7 C5 119.5(2) . . ?
O2 C7 C5 107.2(2) . . ?
C2 C7 C5 90.53(18) . . ?
C15 C10 C11 106.3(2) . . ?
C15 C10 C3 110.1(2) . . ?
C11 C10 C3 102.45(19) . . ?
C16 C11 C12 121.5(2) . . ?
C16 C11 C10 125.3(2) . . ?
C12 C11 C10 113.2(2) . . ?
C11 C12 C19 120.1(2) . . ?
C11 C12 C13 113.0(2) . . ?
C19 C12 C13 126.8(2) . . ?
C14 C13 C12 106.7(2) . . ?
C14 C13 C4 109.2(2) . . ?
C12 C13 C4 102.67(18) . . ?
C15 C14 C13 114.8(2) . . ?
C14 C15 C10 114.9(2) . . ?
O5 C16 C11 117.7(2) . . ?
O5 C16 C17 124.1(2) . . ?
C11 C16 C17 118.2(2) . . ?
C16 C17 C18 120.9(2) . . ?
C16 C17 C20 126.2(2) . . ?
C18 C17 C20 112.8(2) . . ?
C19 C18 C17 120.4(2) . . ?
C19 C18 C23 126.5(2) . . ?
C17 C18 C23 113.1(2) . . ?
O6 C19 C18 119.2(2) . . ?
O6 C19 C12 121.8(2) . . ?
C18 C19 C12 118.9(2) . . ?
C25 C20 C17 106.7(2) . . ?
C25 C20 C21 110.3(2) . . ?
C17 C20 C21 101.92(18) . . ?
C22 C21 C26 103.15(19) . . ?
C22 C21 C20 109.12(19) . . ?
C26 C21 C20 120.07(19) . . ?
C23 C22 C21 109.5(2) . . ?
C23 C22 C29 121.4(2) . . ?
C21 C22 C29 102.15(19) . . ?
C24 C23 C18 107.0(2) . . ?
C24 C23 C22 109.4(2) . . ?
C18 C23 C22 102.47(19) . . ?
C25 C24 C23 114.8(2) . . ?
C24 C25 C20 115.0(2) . . ?
C27 C26 C21 110.8(2) . . ?
C27 C26 C30 99.4(2) . . ?
C21 C26 C30 100.12(18) . . ?
C27 C26 Cl2 115.97(18) . . ?
C21 C26 Cl2 111.94(17) . . ?
C30 C26 Cl2 117.00(17) . . ?
C28 C27 C26 107.4(2) . . ?
C28 C27 Cl7 128.2(2) . . ?
C26 C27 Cl7 124.2(2) . . ?
C27 C28 C29 107.8(2) . . ?
C27 C28 Cl8 127.4(2) . . ?
C29 C28 Cl8 124.6(2) . . ?
C28 C29 C22 111.3(2) . . ?
C28 C29 C30 98.9(2) . . ?
C22 C29 C30 100.1(2) . . ?
C28 C29 Cl1 114.3(2) . . ?
C22 C29 Cl1 114.40(18) . . ?
C30 C29 Cl1 115.93(19) . . ?
O4 C30 O1 113.1(2) . . ?
O4 C30 C29 108.0(2) . . ?
O1 C30 C29 117.4(2) . . ?
O4 C30 C26 118.8(2) . . ?
O1 C30 C26 107.5(2) . . ?
C29 C30 C26 90.61(19) . . ?
C39 C40 O7 110.2(6) . . ?
O8 C41 O7 121.0(5) . . ?
O8 C41 C42 125.4(5) . . ?
O7 C41 C42 113.7(4) . . ?

loop_
_geom_bond_atom_site_label_1
_geom_bond_atom_site_label_2
_geom_bond_distance
_geom_bond_site_symmetry_2
_geom_bond_publ_flag
Cl1 C29 1.765(3) . ?
Cl2 C26 1.763(3) . ?
Cl3 C2 1.765(3) . ?
Cl4 C5 1.766(3) . ?
Cl5 C1 1.700(3) . ?
Cl6 C6 1.701(3) . ?
Cl7 C27 1.700(3) . ?
Cl8 C28 1.696(3) . ?
O1 C30 1.384(3) . ?
O1 C38 1.436(3) . ?
O2 C7 1.394(3) . ?
O2 C35 1.432(3) . ?
O3 C7 1.381(3) . ?
O3 C36 1.432(4) . ?
O4 C30 1.382(3) . ?
O4 C37 1.421(4) . ?
O5 C16 1.369(3) . ?
O6 C19 1.390(3) . ?
O7 C41 1.262(5) . ?
O7 C40 1.493(7) . ?
O8 C41 1.221(5) . ?
C1 C6 1.315(4) . ?
C1 C2 1.516(3) . ?
C2 C3 1.550(3) . ?
C2 C7 1.571(4) . ?
C3 C4 1.550(3) . ?
C3 C10 1.559(3) . ?
C4 C5 1.555(3) . ?
C4 C13 1.559(3) . ?
C5 C6 1.514(3) . ?
C5 C7 1.581(4) . ?
C10 C15 1.511(4) . ?
C10 C11 1.521(3) . ?
C11 C16 1.386(3) . ?
C11 C12 1.389(3) . ?
C12 C19 1.390(3) . ?
C12 C13 1.525(3) . ?
C13 C14 1.512(4) . ?
C14 C15 1.314(4) . ?
C16 C17 1.389(3) . ?
C17 C18 1.395(3) . ?
C17 C20 1.526(3) . ?
C18 C19 1.390(3) . ?
C18 C23 1.529(3) . ?
C20 C25 1.511(4) . ?
C20 C21 1.561(3) . ?
C21 C22 1.555(3) . ?
C21 C26 1.556(3) . ?
C22 C23 1.553(3) . ?
C22 C29 1.555(3) . ?
C23 C24 1.509(4) . ?
C24 C25 1.313(4) . ?
C26 C27 1.502(4) . ?
C26 C30 1.574(3) . ?
C27 C28 1.324(4) . ?
C28 C29 1.516(4) . ?
C29 C30 1.572(4) . ?
C39 C40 1.407(10) . ?
C41 C42 1.458(7) . ?
